data_2225319
loop_
_publ_author_name
'Jang, Young Ok'
'Lee, Soon W.'

_publ_section_title Poly[<i>trans</i>-diaquabis[\m-3-(3-pyridyl)propionato-\k^2^<i>N</i>,<i>O</i>]cadmium(II)]
_journal_coeditor_code LH2993
_journal_issue 3
_journal_name_full 'Acta Crystallographica Section E'
_journal_page_first m293
_journal_paper_doi 10.1107/S1600536810005222
_journal_volume 66
_journal_year 2010
_chemical_formula_iupac '[Cd (C8 H8 N O2)2 (H2 O)2]'
_chemical_formula_moiety 'C16 H20 Cd N2 O6'
_chemical_formula_sum 'C16 H20 Cd N2 O6'
_chemical_formula_weight 448.74
_chemical_name_systematic Poly[<i>trans</i>-diaquabis[\m-3-(3-pyridyl)propionato-\k^2^<i>N</i>,<i>O</i>]cadmium(II)]
_space_group_IT_number 14
_symmetry_cell_setting monoclinic
_symmetry_space_group_name_Hall '-P 2yn'
_symmetry_space_group_name_H-M 'P 1 21/n 1'
_atom_sites_solution_hydrogens geom
_atom_sites_solution_primary direct
_atom_sites_solution_secondary difmap
_audit_creation_method SHELXL-97
_cell_angle_alpha 90.00
_cell_angle_beta 104.309(2)
_cell_angle_gamma 90.00
_cell_formula_units_Z 2
_cell_length_a 9.6934(4)
_cell_length_b 8.9082(4)
_cell_length_c 10.1199(5)
_cell_measurement_reflns_used 8598
_cell_measurement_temperature 296(2)
_cell_measurement_theta_max 28.44
_cell_measurement_theta_min 2.61
_cell_volume 846.75(7)
_computing_cell_refinement 'SAINT (Bruker, 1997)'
_computing_data_collection 'SMART (Bruker, 1997)'
_computing_data_reduction 'SAINT (Bruker, 1997)'
_computing_molecular_graphics 'SHELXTL (Sheldrick, 2008)'
_computing_publication_material 'SHELXTL (Sheldrick, 2008)'
_computing_structure_refinement 'SHELXTL (Sheldrick, 2008)'
_computing_structure_solution 'SHELXTL (Sheldrick, 2008)'
_diffrn_ambient_temperature 296(2)
_diffrn_measured_fraction_theta_full 0.991
_diffrn_measured_fraction_theta_max 0.991
_diffrn_measurement_device_type 'Bruker SMART CCD'
_diffrn_measurement_method '\f and \w scans'
_diffrn_radiation_monochromator graphite
_diffrn_radiation_source 'sealed tube'
_diffrn_radiation_type MoK\a
_diffrn_radiation_wavelength 0.71073
_diffrn_reflns_av_R_equivalents 0.0211
_diffrn_reflns_av_sigmaI/netI 0.0125
_diffrn_reflns_limit_h_max 12
_diffrn_reflns_limit_h_min -12
_diffrn_reflns_limit_k_max 11
_diffrn_reflns_limit_k_min -11
_diffrn_reflns_limit_l_max 13
_diffrn_reflns_limit_l_min -13
_diffrn_reflns_number 12941
_diffrn_reflns_theta_full 28.44
_diffrn_reflns_theta_max 28.44
_diffrn_reflns_theta_min 3.09
_exptl_absorpt_coefficient_mu 1.325
_exptl_absorpt_correction_T_max 0.7079
_exptl_absorpt_correction_T_min 0.6060
_exptl_absorpt_correction_type multi-scan
_exptl_absorpt_process_details '(<i>SADABS</i>; Sheldrick, 1996)'
_exptl_crystal_colour colourless
_exptl_crystal_density_diffrn 1.760
_exptl_crystal_density_method 'not measured'
_exptl_crystal_description Block
_exptl_crystal_F_000 452
_exptl_crystal_size_max 0.42
_exptl_crystal_size_mid 0.38
_exptl_crystal_size_min 0.28
_refine_diff_density_max 0.299
_refine_diff_density_min -0.218
_refine_ls_extinction_method none
_refine_ls_goodness_of_fit_ref 1.045
_refine_ls_hydrogen_treatment refall
_refine_ls_matrix_type full
_refine_ls_number_parameters 155
_refine_ls_number_reflns 2113
_refine_ls_number_restraints 0
_refine_ls_restrained_S_all 1.045
_refine_ls_R_factor_all 0.0184
_refine_ls_R_factor_gt 0.0160
_refine_ls_shift/su_max 0.001
_refine_ls_shift/su_mean 0.000
_refine_ls_structure_factor_coef Fsqd
_refine_ls_weighting_details 'calc w=1/[\s^2^(Fo^2^)+(0.0233P)^2^+0.1949P] where P=(Fo^2^+2Fc^2^)/3'
_refine_ls_weighting_scheme calc
_refine_ls_wR_factor_gt 0.0404
_refine_ls_wR_factor_ref 0.0418
_reflns_number_gt 1911
_reflns_number_total 2113
_reflns_threshold_expression I>2\s(I)
_cod_data_source_file lh2993.cif
_cod_data_source_block I
_cod_depositor_comments
;
The following automatic conversions were performed:
'_symmetry_cell_setting' value 'Monoclinic' changed to 'monoclinic'
according to '/home/saulius/struct/CIF-dictionaries/cif_core.dic'
dictionary named 'cif_core.dic' version 2.4.1 from 2010-06-29.

Automatic conversion script
Id: cif_fix_enum 1527 2010-12-29 10:47:43Z saulius 

The following automatic conversions were performed:

'_symmetry_cell_setting' value 'Monoclinic' changed to 'monoclinic'
according to /home/saulius/struct/CIF-dictionaries/cif_core.dic
dictionary named 'cif_core.dic' version 2.4.1 from 2010-06-29.

Automatic conversion script
Id: cif_fix_values 1715 2011-07-08 13:25:40Z adriana 
;
_cod_original_sg_symbol_Hall '-P 2yn '
_cod_original_sg_symbol_H-M 'P 21/n  '
_cod_database_code 2225319
_cod_database_fobs_code 2225319

loop_
_symmetry_equiv_pos_as_xyz
'x, y, z'
'-x+1/2, y+1/2, -z+1/2'
'-x, -y, -z'
'x-1/2, -y-1/2, z-1/2'

loop_
_atom_site_type_symbol
_atom_site_label
_atom_site_fract_x
_atom_site_fract_y
_atom_site_fract_z
_atom_site_U_iso_or_equiv
_atom_site_adp_type
_atom_site_calc_flag
_atom_site_refinement_flags
_atom_site_occupancy
_atom_site_disorder_assembly
_atom_site_disorder_group
Cd Cd1 0.5000 0.0000 0.0000 0.02437(5) Uani d S 1 . .
N N1 0.28876(11) 0.07564(12) 0.05233(11) 0.0301(2) Uani d . 1 . .
O O1 0.61972(13) 0.02896(15) 0.22844(12) 0.0382(2) Uani d . 1 . .
O O2 0.21558(10) 0.21211(11) 0.63186(10) 0.0359(2) Uani d . 1 . .
O O3 0.04577(10) 0.26152(10) 0.44405(10) 0.0352(2) Uani d . 1 . .
C C1 0.20346(15) 0.17483(15) -0.02640(14) 0.0329(3) Uani d . 1 . .
C C2 0.07951(16) 0.22538(17) 0.00161(16) 0.0379(3) Uani d . 1 . .
C C3 0.04061(15) 0.16952(16) 0.11451(15) 0.0357(3) Uani d . 1 . .
C C4 0.12544(13) 0.06336(15) 0.19621(13) 0.0284(3) Uani d . 1 . .
C C5 0.24972(16) 0.02120(15) 0.16092(16) 0.0303(3) Uani d . 1 . .
C C6 0.08326(19) -0.01072(15) 0.31409(17) 0.0345(3) Uani d . 1 . .
C C7 0.17242(17) 0.03087(17) 0.45527(15) 0.0325(3) Uani d . 1 . .
C C8 0.14245(13) 0.18100(13) 0.51422(13) 0.0260(2) Uani d . 1 . .
H H1 0.2335(18) 0.208(2) -0.1008(18) 0.042(4) Uiso d . 1 . .
H H2 0.0224(18) 0.296(2) -0.0590(18) 0.043(4) Uiso d . 1 . .
H H3 -0.0467(19) 0.199(2) 0.1376(18) 0.050(5) Uiso d . 1 . .
H H5 0.314(2) -0.048(2) 0.2165(19) 0.044(5) Uiso d . 1 . .
H H6A -0.022(2) 0.0146(17) 0.302(2) 0.045(6) Uiso d . 1 . .
H H6B 0.0908(17) -0.1217(19) 0.3076(17) 0.039(4) Uiso d . 1 . .
H H7A 0.274(3) 0.037(3) 0.460(2) 0.059(6) Uiso d . 1 . .
H H7B 0.158(2) -0.041(2) 0.525(2) 0.045(5) Uiso d . 1 . .
H HO1A 0.673(2) 0.105(3) 0.217(2) 0.066(7) Uiso d . 1 . .
H HO1B 0.672(3) -0.041(3) 0.266(3) 0.065(7) Uiso d . 1 . .

loop_
_atom_site_aniso_label
_atom_site_aniso_U_11
_atom_site_aniso_U_22
_atom_site_aniso_U_33
_atom_site_aniso_U_12
_atom_site_aniso_U_13
_atom_site_aniso_U_23
Cd1 0.02423(8) 0.02733(8) 0.02284(8) -0.00074(4) 0.00826(5) -0.00185(4)
N1 0.0303(5) 0.0323(6) 0.0310(6) 0.0030(4) 0.0137(4) 0.0022(4)
O1 0.0427(6) 0.0401(6) 0.0278(5) -0.0014(5) 0.0011(5) -0.0019(4)
O2 0.0375(5) 0.0343(5) 0.0338(5) 0.0007(4) 0.0047(4) -0.0022(4)
O3 0.0369(5) 0.0296(5) 0.0372(5) 0.0071(4) 0.0055(4) -0.0010(4)
C1 0.0388(7) 0.0314(6) 0.0303(7) 0.0007(5) 0.0120(6) 0.0035(5)
C2 0.0378(7) 0.0357(7) 0.0387(8) 0.0090(6) 0.0064(6) 0.0053(6)
C3 0.0293(6) 0.0380(7) 0.0413(8) 0.0047(5) 0.0119(6) -0.0040(6)
C4 0.0309(6) 0.0288(6) 0.0281(6) -0.0039(5) 0.0120(5) -0.0049(5)
C5 0.0317(7) 0.0316(7) 0.0295(7) 0.0043(5) 0.0114(6) 0.0036(5)
C6 0.0407(8) 0.0357(8) 0.0318(8) -0.0082(5) 0.0178(6) -0.0043(5)
C7 0.0385(8) 0.0323(6) 0.0286(7) 0.0063(6) 0.0120(6) 0.0010(5)
C8 0.0265(6) 0.0252(6) 0.0294(6) -0.0013(4) 0.0126(5) 0.0024(5)

loop_
_atom_type_symbol
_atom_type_description
_atom_type_scat_dispersion_real
_atom_type_scat_dispersion_imag
_atom_type_scat_source
C C 0.0033 0.0016 'International Tables Vol C Tables 4.2.6.8 and 6.1.1.4'
H H 0.0000 0.0000 'International Tables Vol C Tables 4.2.6.8 and 6.1.1.4'
N N 0.0061 0.0033 'International Tables Vol C Tables 4.2.6.8 and 6.1.1.4'
O O 0.0106 0.0060 'International Tables Vol C Tables 4.2.6.8 and 6.1.1.4'
Cd Cd -0.8075 1.2024 'International Tables Vol C Tables 4.2.6.8 and 6.1.1.4'

loop_
_geom_angle_atom_site_label_1
_geom_angle_atom_site_label_2
_geom_angle_atom_site_label_3
_geom_angle_site_symmetry_1
_geom_angle_site_symmetry_3
_geom_angle
_geom_angle_publ_flag
O3 Cd1 O3 2_545 4_665 180.0 ?
O3 Cd1 O1 2_545 . 86.35(4) yes
O3 Cd1 O1 4_665 . 93.65(4) ?
O3 Cd1 O1 2_545 3_655 93.65(4) ?
O3 Cd1 O1 4_665 3_655 86.35(4) ?
O1 Cd1 O1 . 3_655 180.00(3) ?
O3 Cd1 N1 2_545 3_655 91.31(4) yes
O3 Cd1 N1 4_665 3_655 88.69(4) ?
O1 Cd1 N1 . 3_655 90.42(4) ?
O1 Cd1 N1 3_655 3_655 89.58(4) ?
O3 Cd1 N1 2_545 . 88.69(4) ?
O3 Cd1 N1 4_665 . 91.31(4) ?
O1 Cd1 N1 . . 89.58(4) yes
O1 Cd1 N1 3_655 . 90.42(4) ?
N1 Cd1 N1 3_655 . 180.00(5) ?
C1 N1 C5 . . 118.16(11) ?
C1 N1 Cd1 . . 120.32(9) ?
C5 N1 Cd1 . . 121.52(9) ?
Cd1 O1 HO1A . . 97.1(14) ?
Cd1 O1 HO1B . . 118.0(18) ?
HO1A O1 HO1B . . 109(2) ?
C8 O3 Cd1 . 2 124.02(8) ?
N1 C1 C2 . . 122.56(13) ?
N1 C1 H1 . . 115.2(11) ?
C2 C1 H1 . . 122.3(11) ?
C1 C2 C3 . . 118.88(13) ?
C1 C2 H2 . . 118.7(11) ?
C3 C2 H2 . . 122.4(11) ?
C2 C3 C4 . . 119.78(12) ?
C2 C3 H3 . . 122.3(11) ?
C4 C3 H3 . . 117.9(11) ?
C3 C4 C5 . . 117.09(12) ?
C3 C4 C6 . . 122.34(12) ?
C5 C4 C6 . . 120.49(13) ?
N1 C5 C4 . . 123.49(13) ?
N1 C5 H5 . . 116.2(11) ?
C4 C5 H5 . . 120.3(11) ?
C4 C6 C7 . . 115.77(12) ?
C4 C6 H6A . . 105.5(12) ?
C7 C6 H6A . . 112.2(13) ?
C4 C6 H6B . . 110.2(10) ?
C7 C6 H6B . . 105.7(9) ?
H6A C6 H6B . . 107.3(13) ?
C8 C7 C6 . . 117.58(12) ?
C8 C7 H7A . . 102.6(13) ?
C6 C7 H7A . . 113.1(14) ?
C8 C7 H7B . . 102.8(12) ?
C6 C7 H7B . . 111.3(12) ?
H7A C7 H7B . . 108.6(17) ?
O3 C8 O2 . . 125.36(12) ?
O3 C8 C7 . . 118.03(12) ?
O2 C8 C7 . . 116.59(11) ?

loop_
_geom_bond_atom_site_label_1
_geom_bond_atom_site_label_2
_geom_bond_site_symmetry_2
_geom_bond_distance
_geom_bond_publ_flag
Cd1 O3 2_545 2.2704(9) yes
Cd1 O3 4_665 2.2705(9) ?
Cd1 O1 . 2.3306(11) yes
Cd1 O1 3_655 2.3306(11) ?
Cd1 N1 3_655 2.3374(10) ?
Cd1 N1 . 2.3374(10) yes
N1 C1 . 1.3318(17) ?
N1 C5 . 1.3385(18) ?
O1 HO1A . 0.88(2) ?
O1 HO1B . 0.83(3) ?
O2 C8 . 1.2568(15) ?
O3 C8 . 1.2522(15) ?
O3 Cd1 2 2.2705(9) ?
C1 C2 . 1.3766(19) ?
C1 H1 . 0.919(18) ?
C2 C3 . 1.381(2) ?
C2 H2 . 0.954(17) ?
C3 C4 . 1.385(2) ?
C3 H3 . 0.969(18) ?
C4 C5 . 1.3902(18) ?
C4 C6 . 1.5055(19) ?
C5 H5 . 0.96(2) ?
C6 C7 . 1.522(2) ?
C6 H6A . 1.03(2) ?
C6 H6B . 0.995(17) ?
C7 C8 . 1.5213(19) ?
C7 H7A . 0.98(2) ?
C7 H7B . 0.99(2) ?

loop_
_geom_hbond_atom_site_label_D
_geom_hbond_atom_site_label_H
_geom_hbond_atom_site_label_A
_geom_hbond_site_symmetry_A
_geom_hbond_distance_DH
_geom_hbond_distance_HA
_geom_hbond_distance_DA
_geom_hbond_angle_DHA
O1 HO1B O2 3_656 0.83(3) 2.01(3) 2.8361(16) 174(2)
O1 HO1A O2 4_665 0.88(2) 1.94(2) 2.7546(17) 155(2)
